data_4084611
loop_
_publ_author_name
'Korb, Marcus'
'Lang, Heinrich'

_publ_section_title
;
 Planar Chirality from the Chiral Pool: Diastereoselective Anionic
 Phospho-Fries Rearrangements at Ferrocene
;
_journal_issue 22
_journal_name_full Organometallics
_journal_page_first 6643
_journal_paper_doi 10.1021/om500953c
_journal_volume 33
_journal_year 2014
_chemical_absolute_configuration rmad
_chemical_formula_moiety '2(C31 H37 Fe2 O4 P), C4 H10 O'
_chemical_formula_sum 'C66 H84 Cl0 Fe4 O9 P2'
_chemical_formula_weight 1306.67
_chemical_name_systematic
;
 ?
;
_space_group_crystal_system monoclinic
_space_group_IT_number 5
_space_group_name_Hall 'C 2y'
_space_group_name_H-M_alt 'C 1 2 1'
_symmetry_space_group_name_Hall 'C 2y'
_symmetry_space_group_name_H-M 'C 1 2 1'
_atom_sites_solution_hydrogens geom
_audit_creation_method SHELXL-2013
_cell_angle_alpha 90
_cell_angle_beta 106.881(5)
_cell_angle_gamma 90
_cell_formula_units_Z 4
_cell_length_a 34.8430(15)
_cell_length_b 8.2055(3)
_cell_length_c 21.7894(11)
_cell_measurement_reflns_used 5589
_cell_measurement_temperature 109.95(10)
_cell_measurement_theta_max 67.6450
_cell_measurement_theta_min 3.8150
_cell_volume 5961.2(5)
_computing_cell_refinement
;
CrysAlisPro, Agilent Technologies,
Version 1.171.36.28 (release 01-02-2013 CrysAlis171 .NET)
(compiled Feb  1 2013,16:14:44)
;
_computing_data_collection
;
CrysAlisPro, Agilent Technologies,
Version 1.171.36.28 (release 01-02-2013 CrysAlis171 .NET)
(compiled Feb  1 2013,16:14:44)
;
_computing_data_reduction
;
CrysAlisPro, Agilent Technologies,
Version 1.171.36.28 (release 01-02-2013 CrysAlis171 .NET)
(compiled Feb  1 2013,16:14:44)
;
_computing_structure_refinement 'SHELXL-2013 (Sheldrick, 2013)'
_computing_structure_solution 'SHELXS-2013 (Sheldrick, 2013)'
_diffrn_ambient_temperature 109.95(10)
_diffrn_measured_fraction_theta_full 0.989
_diffrn_measured_fraction_theta_max 0.999
_diffrn_measurement_device_type 'oxford gemini s'
_diffrn_measurement_method '\w scans'
_diffrn_radiation_type CuK\a
_diffrn_radiation_wavelength 1.54184
_diffrn_reflns_av_R_equivalents 0.0259
_diffrn_reflns_av_unetI/netI 0.0438
_diffrn_reflns_Laue_measured_fraction_full 0.989
_diffrn_reflns_Laue_measured_fraction_max 0.999
_diffrn_reflns_limit_h_max 39
_diffrn_reflns_limit_h_min -40
_diffrn_reflns_limit_k_max 9
_diffrn_reflns_limit_k_min -6
_diffrn_reflns_limit_l_max 22
_diffrn_reflns_limit_l_min -25
_diffrn_reflns_number 13199
_diffrn_reflns_point_group_measured_fraction_full 0.708
_diffrn_reflns_point_group_measured_fraction_max 0.716
_diffrn_reflns_theta_full 64.000
_diffrn_reflns_theta_max 63.590
_diffrn_reflns_theta_min 3.846
_diffrn_standards_decay_% 0
_diffrn_standards_interval_count 50
_diffrn_standards_interval_time 10
_diffrn_standards_number 2
_exptl_absorpt_coefficient_mu 8.621
_exptl_absorpt_correction_T_max 1.00000
_exptl_absorpt_correction_T_min 0.26850
_exptl_absorpt_correction_type multi-scan
_exptl_absorpt_process_details
;
CrysAlisPro, Agilent Technologies,
Version 1.171.36.28 (release 01-02-2013 CrysAlis171 .NET)
(compiled Feb  1 2013,16:14:44)
Empirical absorption correction using spherical harmonics,
 implemented in SCALE3 ABSPACK scaling algorithm.
;
_exptl_crystal_colour orange
_exptl_crystal_density_diffrn 1.456
_exptl_crystal_description needle
_exptl_crystal_F_000 2744
_exptl_crystal_size_max 0.4
_exptl_crystal_size_mid 0.1
_exptl_crystal_size_min 0.1
_refine_diff_density_max 0.537
_refine_diff_density_min -0.419
_refine_diff_density_rms 0.070
_refine_ls_abs_structure_details
;
 Classical Flack method preferred over Parsons because s.u. lower.
;
_refine_ls_abs_structure_Flack -0.003(5)
_refine_ls_extinction_method none
_refine_ls_goodness_of_fit_ref 0.983
_refine_ls_hydrogen_treatment constr
_refine_ls_matrix_type full
_refine_ls_number_parameters 753
_refine_ls_number_reflns 7006
_refine_ls_number_restraints 220
_refine_ls_restrained_S_all 0.978
_refine_ls_R_factor_all 0.0352
_refine_ls_R_factor_gt 0.0314
_refine_ls_shift/su_max 0.001
_refine_ls_shift/su_mean 0.000
_refine_ls_structure_factor_coef Fsqd
_refine_ls_weighting_details 'w=1/[\s^2^(Fo^2^)+(0.0428P)^2^] where P=(Fo^2^+2Fc^2^)/3'
_refine_ls_weighting_scheme calc
_refine_ls_wR_factor_gt 0.0745
_refine_ls_wR_factor_ref 0.0760
_reflns_Friedel_coverage 0.328
_reflns_Friedel_fraction_full 0.380
_reflns_Friedel_fraction_max 0.384
_reflns_number_gt 6311
_reflns_number_total 7006
_reflns_threshold_expression 'I > 2\s(I)'
_cod_data_source_file om500953c_si_002.cif
_cod_data_source_block MK-359-F1
_cod_depositor_comments 'Adding full bibliography for 4084604--4084613.cif.'
_cod_database_code 4084611
_shelx_space_group_comment
;
The symmetry employed for this shelxl refinement is uniquely defined
by the following loop, which should always be used as a source of
symmetry information in preference to the above space-group names.
They are only intended as comments.
;
_shelxl_version_number 2013-4

loop_
_space_group_symop_operation_xyz
'x, y, z'
'-x, y, -z'
'x+1/2, y+1/2, z'
'-x+1/2, y+1/2, -z'

loop_
_atom_site_label
_atom_site_type_symbol
_atom_site_fract_x
_atom_site_fract_y
_atom_site_fract_z
_atom_site_U_iso_or_equiv
_atom_site_adp_type
_atom_site_occupancy
_atom_site_site_symmetry_order
_atom_site_calc_flag
_atom_site_refinement_flags_posn
_atom_site_refinement_flags_adp
_atom_site_refinement_flags_occupancy
_atom_site_disorder_assembly
_atom_site_disorder_group
C1 C 0.18113(13) -0.1929(7) 0.7871(2) 0.0151(11) Uani 1 1 d . . . . .
C2 C 0.19780(13) -0.1815(7) 0.7346(3) 0.0167(11) Uani 1 1 d . . . . .
H2 H 0.2017 -0.2675 0.7092 0.020 Uiso 1 1 calc R U . . .
C3 C 0.20753(12) -0.0134(8) 0.7279(2) 0.0179(11) Uani 1 1 d . . . . .
H3 H 0.2186 0.0283 0.6971 0.021 Uiso 1 1 calc R U . . .
C4 C 0.19736(13) 0.0781(7) 0.7763(2) 0.0177(12) Uani 1 1 d . . . . .
H4 H 0.2006 0.1899 0.7829 0.021 Uiso 1 1 calc R U . . .
C5 C 0.18127(13) -0.0332(7) 0.8130(2) 0.0154(11) Uani 1 1 d . . . . .
C6 C 0.09010(14) -0.1147(8) 0.6841(3) 0.0252(14) Uani 1 1 d . . . . .
H6 H 0.0794 -0.2097 0.6957 0.030 Uiso 1 1 calc R U . . .
C7 C 0.10731(15) -0.0996(8) 0.6331(3) 0.0266(14) Uani 1 1 d . . . . .
H7 H 0.1102 -0.1822 0.6055 0.032 Uiso 1 1 calc R U . . .
C8 C 0.11956(15) 0.0672(8) 0.6317(3) 0.0258(14) Uani 1 1 d . . . . .
H8 H 0.1315 0.1121 0.6026 0.031 Uiso 1 1 calc R U . . .
C9 C 0.11029(14) 0.1513(8) 0.6821(3) 0.0261(14) Uani 1 1 d . . . . .
H9 H 0.1153 0.2609 0.6922 0.031 Uiso 1 1 calc R U . . .
C10 C 0.09186(14) 0.0388(8) 0.7149(3) 0.0242(13) Uani 1 1 d . . . . .
H10 H 0.0827 0.0619 0.7500 0.029 Uiso 1 1 calc R U . . .
C11 C 0.16452(16) 0.1662(7) 0.8782(3) 0.0239(12) Uani 1 1 d . . . . .
H11A H 0.1902 0.2191 0.8890 0.036 Uiso 1 1 calc R U . . .
H11B H 0.1532 0.1767 0.9132 0.036 Uiso 1 1 calc R U . . .
H11C H 0.1470 0.2162 0.8406 0.036 Uiso 1 1 calc R U . . .
C12 C 0.23013(13) -0.4697(7) 0.9082(2) 0.0150(11) Uani 1 1 d . . . . .
C13 C 0.25350(13) -0.4696(7) 0.9735(2) 0.0179(12) Uani 1 1 d . . . . .
H13 H 0.2479 -0.4128 1.0068 0.021 Uiso 1 1 calc R U . . .
C14 C 0.28688(14) -0.5720(7) 0.9783(3) 0.0187(12) Uani 1 1 d . . . . .
H14 H 0.3069 -0.5962 1.0158 0.022 Uiso 1 1 calc R U . . .
C15 C 0.28481(14) -0.6319(7) 0.9164(3) 0.0173(12) Uani 1 1 d . . . . .
H15 H 0.3033 -0.7008 0.9063 0.021 Uiso 1 1 calc R U . . .
C16 C 0.24939(14) -0.5678(7) 0.8723(2) 0.0148(11) Uani 1 1 d . . . . .
H16 H 0.2406 -0.5867 0.8283 0.018 Uiso 1 1 calc R U . . .
C17 C 0.28367(15) -0.1393(7) 0.8952(3) 0.0223(13) Uani 1 1 d . . . . .
H17 H 0.2611 -0.0734 0.8882 0.027 Uiso 1 1 calc R U . . .
C18 C 0.31260(14) -0.1685(7) 0.9556(2) 0.0160(11) Uani 1 1 d . . . . .
H18 H 0.3122 -0.1254 0.9949 0.019 Uiso 1 1 calc R U . . .
C19 C 0.34212(13) -0.2754(7) 0.9448(3) 0.0182(12) Uani 1 1 d . . . . .
H19 H 0.3645 -0.3152 0.9759 0.022 Uiso 1 1 calc R U . . .
C20 C 0.33151(14) -0.3108(8) 0.8783(3) 0.0230(13) Uani 1 1 d . . . . .
H20 H 0.3459 -0.3767 0.8581 0.028 Uiso 1 1 calc R U . . .
C21 C 0.29529(15) -0.2283(8) 0.8479(3) 0.0230(13) Uani 1 1 d . . . . .
H21 H 0.2815 -0.2319 0.8044 0.028 Uiso 1 1 calc R U . . .
C22 C 0.10385(13) -0.4325(7) 0.8605(2) 0.0213(9) Uani 1 1 d . U . . .
H22 H 0.1234 -0.4952 0.8935 0.026 Uiso 1 1 calc R U . . .
C23 C 0.07866(13) -0.3283(6) 0.8912(2) 0.0276(9) Uani 1 1 d . U . . .
C24 C 0.05190(17) -0.2164(7) 0.8374(3) 0.0365(15) Uani 1 1 d . . . . .
H24A H 0.0677 -0.1637 0.8130 0.044 Uiso 1 1 calc R U . . .
H24B H 0.0383 -0.1338 0.8552 0.044 Uiso 1 1 calc R U . . .
C25 C 0.02121(14) -0.3411(8) 0.7948(3) 0.0417(15) Uani 1 1 d . . . . .
H25A H -0.0061 -0.3139 0.7935 0.050 Uiso 1 1 calc R U . . .
H25B H 0.0233 -0.3440 0.7514 0.050 Uiso 1 1 calc R U . . .
C26 C 0.03382(13) -0.5014(7) 0.8285(2) 0.0294(10) Uani 1 1 d . U . . .
H26 H 0.0132 -0.5862 0.8172 0.035 Uiso 1 1 calc R U . . .
C27 C 0.07368(14) -0.5490(6) 0.8155(3) 0.0320(12) Uani 1 1 d . . . . .
H27A H 0.0804 -0.6621 0.8265 0.038 Uiso 1 1 calc R U . . .
H27B H 0.0725 -0.5310 0.7710 0.038 Uiso 1 1 calc R U . . .
C28 C 0.04758(14) -0.4582(9) 0.9002(3) 0.0300(10) Uani 1 1 d . U . . .
C29 C 0.06605(18) -0.5994(11) 0.9449(4) 0.0575(19) Uani 1 1 d . U . . .
H29A H 0.0807 -0.5572 0.9862 0.086 Uiso 1 1 calc R U . . .
H29B H 0.0839 -0.6595 0.9271 0.086 Uiso 1 1 calc R U . . .
H29C H 0.0451 -0.6703 0.9495 0.086 Uiso 1 1 calc R U . . .
C30 C 0.01442(16) -0.3830(9) 0.9250(3) 0.0444(13) Uani 1 1 d . U . . .
H30A H -0.0052 -0.4648 0.9255 0.067 Uiso 1 1 calc R U . . .
H30B H 0.0018 -0.2953 0.8972 0.067 Uiso 1 1 calc R U . . .
H30C H 0.0260 -0.3420 0.9676 0.067 Uiso 1 1 calc R U . . .
C31 C 0.10248(19) -0.2340(10) 0.9491(3) 0.059(2) Uani 1 1 d . U . . .
H31A H 0.1166 -0.3086 0.9819 0.089 Uiso 1 1 calc R U . . .
H31B H 0.0846 -0.1686 0.9651 0.089 Uiso 1 1 calc R U . . .
H31C H 0.1214 -0.1648 0.9373 0.089 Uiso 1 1 calc R U . . .
C32 C 0.32143(14) 0.3372(7) 0.7116(2) 0.0136(11) Uani 1 1 d . . . . .
C33 C 0.32163(13) 0.1763(7) 0.6867(2) 0.0161(11) Uani 1 1 d . . . . .
C34 C 0.30621(13) 0.0688(7) 0.7244(2) 0.0158(11) Uani 1 1 d . . . . .
H34 H 0.3037 -0.0436 0.7193 0.019 Uiso 1 1 calc R U . . .
C35 C 0.29519(13) 0.1623(7) 0.7712(2) 0.0188(12) Uani 1 1 d . . . . .
H35 H 0.2838 0.1218 0.8017 0.023 Uiso 1 1 calc R U . . .
C36 C 0.30437(14) 0.3265(7) 0.7638(3) 0.0179(12) Uani 1 1 d . . . . .
H36 H 0.3001 0.4132 0.7886 0.021 Uiso 1 1 calc R U . . .
C37 C 0.41190(14) 0.2714(8) 0.8173(3) 0.0239(13) Uani 1 1 d . . . . .
H37 H 0.4217 0.3688 0.8060 0.029 Uiso 1 1 calc R U . . .
C38 C 0.41157(14) 0.1184(9) 0.7867(3) 0.0288(14) Uani 1 1 d . . . . .
H38 H 0.4214 0.0974 0.7521 0.035 Uiso 1 1 calc R U . . .
C39 C 0.39365(15) 0.0038(8) 0.8183(3) 0.0294(14) Uani 1 1 d . . . . .
H39 H 0.3896 -0.1060 0.8079 0.035 Uiso 1 1 calc R U . . .
C40 C 0.38293(16) 0.0840(8) 0.8683(3) 0.0289(15) Uani 1 1 d . . . . .
H40 H 0.3704 0.0367 0.8962 0.035 Uiso 1 1 calc R U . . .
C41 C 0.39464(15) 0.2490(8) 0.8683(3) 0.0260(14) Uani 1 1 d . . . . .
H41 H 0.3916 0.3289 0.8968 0.031 Uiso 1 1 calc R U . . .
C42 C 0.34077(18) -0.0217(8) 0.6234(3) 0.0301(13) Uani 1 1 d . . . . .
H42A H 0.3585 -0.0677 0.6617 0.045 Uiso 1 1 calc R U . . .
H42B H 0.3526 -0.0310 0.5889 0.045 Uiso 1 1 calc R U . . .
H42C H 0.3157 -0.0791 0.6124 0.045 Uiso 1 1 calc R U . . .
C43 C 0.27139(13) 0.6161(7) 0.5900(2) 0.0149(10) Uani 1 1 d . . . . .
C44 C 0.24742(13) 0.6130(7) 0.5247(2) 0.0150(11) Uani 1 1 d . . . . .
H44 H 0.2526 0.5543 0.4914 0.018 Uiso 1 1 calc R U . . .
C45 C 0.21398(14) 0.7177(8) 0.5204(2) 0.0195(12) Uani 1 1 d . . . . .
H45 H 0.1936 0.7415 0.4832 0.023 Uiso 1 1 calc R U . . .
C46 C 0.21737(15) 0.7791(7) 0.5828(3) 0.0188(12) Uani 1 1 d . . . . .
H46 H 0.1995 0.8498 0.5935 0.023 Uiso 1 1 calc R U . . .
C47 C 0.25321(13) 0.7133(7) 0.6264(2) 0.0178(11) Uani 1 1 d . . . . .
H47 H 0.2625 0.7318 0.6703 0.021 Uiso 1 1 calc R U . . .
C48 C 0.21826(14) 0.2883(7) 0.6051(3) 0.0200(12) Uani 1 1 d . . . . .
H48 H 0.2410 0.2234 0.6121 0.024 Uiso 1 1 calc R U . . .
C49 C 0.18926(15) 0.3152(7) 0.5454(3) 0.0207(12) Uani 1 1 d . . . . .
H49 H 0.1895 0.2706 0.5062 0.025 Uiso 1 1 calc R U . . .
C50 C 0.16000(15) 0.4216(7) 0.5558(3) 0.0213(12) Uani 1 1 d . . . . .
H50 H 0.1376 0.4597 0.5245 0.026 Uiso 1 1 calc R U . . .
C51 C 0.17061(14) 0.4609(7) 0.6224(3) 0.0215(12) Uani 1 1 d . . . . .
H51 H 0.1565 0.5286 0.6424 0.026 Uiso 1 1 calc R U . . .
C52 C 0.20663(15) 0.3776(8) 0.6524(3) 0.0227(13) Uani 1 1 d . . . . .
H52 H 0.2204 0.3808 0.6959 0.027 Uiso 1 1 calc R U . . .
C53 C 0.39352(14) 0.5532(7) 0.6230(3) 0.0282(13) Uani 1 1 d . U . . .
H53 H 0.3801 0.6578 0.6096 0.034 Uiso 1 1 calc R U . . .
C54 C 0.43855(14) 0.5761(8) 0.6501(3) 0.0402(14) Uani 1 1 d . U . . .
C55 C 0.4571(2) 0.4221(12) 0.6786(4) 0.075(3) Uani 1 1 d . . . . .
H55A H 0.4428 0.3762 0.7067 0.090 Uiso 1 1 calc R U . . .
H55B H 0.4849 0.4387 0.7030 0.090 Uiso 1 1 calc R U . . .
C56 C 0.4540(3) 0.3138(11) 0.6228(5) 0.088(3) Uani 1 1 d . . . . .
H56A H 0.4383 0.2175 0.6250 0.106 Uiso 1 1 calc R U . . .
H56B H 0.4803 0.2801 0.6212 0.106 Uiso 1 1 calc R U . . .
C57 C 0.4330(2) 0.4176(10) 0.5639(3) 0.0618(18) Uani 1 1 d . U . . .
H57 H 0.4367 0.3810 0.5232 0.074 Uiso 1 1 calc R U . . .
C58 C 0.38939(19) 0.4399(10) 0.5643(3) 0.0529(18) Uani 1 1 d . . . . .
H58A H 0.3773 0.3365 0.5698 0.063 Uiso 1 1 calc R U . . .
H58B H 0.3734 0.4908 0.5250 0.063 Uiso 1 1 calc R U . . .
C59 C 0.45119(15) 0.5914(10) 0.5881(3) 0.0467(18) Uani 1 1 d D U . . .
C60 C 0.4318(2) 0.7268(13) 0.5422(4) 0.067(2) Uani 1 1 d . U . . .
H60A H 0.4420 0.8302 0.5606 0.100 Uiso 1 1 calc R U . . .
H60B H 0.4033 0.7237 0.5348 0.100 Uiso 1 1 calc R U . . .
H60C H 0.4379 0.7125 0.5023 0.100 Uiso 1 1 calc R U . . .
C61 C 0.49652(16) 0.6049(13) 0.5989(4) 0.086(3) Uani 1 1 d D U . . .
H61A H 0.5023 0.5929 0.5587 0.130 Uiso 1 1 calc R U . . .
H61B H 0.5099 0.5208 0.6278 0.130 Uiso 1 1 calc R U . . .
H61C H 0.5057 0.7096 0.6170 0.130 Uiso 1 1 calc R U . . .
C62 C 0.4474(2) 0.7257(12) 0.6943(4) 0.091(3) Uani 1 1 d . . . . .
H62A H 0.4316 0.7205 0.7237 0.136 Uiso 1 1 calc R U . . .
H62B H 0.4408 0.8230 0.6690 0.136 Uiso 1 1 calc R U . . .
H62C H 0.4754 0.7271 0.7178 0.136 Uiso 1 1 calc R U . . .
C65 C 0.4730(3) 1.0834(11) 0.4521(4) 0.078(3) Uani 1 1 d . . . . .
H65A H 0.4878 1.1499 0.4300 0.094 Uiso 1 1 calc R U . . .
H65B H 0.4584 1.1585 0.4714 0.094 Uiso 1 1 calc R U . . .
C66 C 0.4448(2) 1.0038(11) 0.4055(6) 0.107(5) Uani 1 1 d . . . . .
H66A H 0.4564 0.9672 0.3730 0.160 Uiso 1 1 calc R U . . .
H66B H 0.4229 1.0763 0.3867 0.160 Uiso 1 1 calc R U . . .
H66C H 0.4351 0.9117 0.4237 0.160 Uiso 1 1 calc R U . . .
O1 O 0.16928(10) -0.0026(5) 0.86582(17) 0.0195(8) Uani 1 1 d . . . . .
O2 O 0.19308(9) -0.3943(5) 0.88878(15) 0.0141(7) Uani 1 1 d . . . . .
O3 O 0.12456(9) -0.3277(5) 0.82650(17) 0.0184(8) Uani 1 1 d . U . . .
O4 O 0.16661(9) -0.5178(5) 0.77565(17) 0.0190(8) Uani 1 1 d . . . . .
O5 O 0.33400(10) 0.1469(5) 0.63413(17) 0.0207(8) Uani 1 1 d . . . . .
O6 O 0.30859(9) 0.5365(5) 0.60858(16) 0.0161(8) Uani 1 1 d . . . . .
O7 O 0.37719(9) 0.4723(5) 0.66950(17) 0.0198(8) Uani 1 1 d . U . . .
O8 O 0.33649(10) 0.6628(5) 0.72145(18) 0.0210(8) Uani 1 1 d . . . . .
O9 O 0.0000 -0.8557(8) 1.0000 0.0336(14) Uani 1 2 d S TU P . .
O10 O 0.5000 1.0143(9) 0.5000 0.067(3) Uani 1 2 d S T P . .
P1 P 0.16582(3) -0.37430(18) 0.81557(6) 0.0136(3) Uani 1 1 d . . . . .
P2 P 0.33657(3) 0.51892(17) 0.68168(6) 0.0146(3) Uani 1 1 d . U . . .
Fe1 Fe 0.14801(2) -0.03780(10) 0.71815(4) 0.01373(19) Uani 1 1 d . . . . .
Fe2 Fe 0.28682(2) -0.38326(10) 0.91699(4) 0.01341(19) Uani 1 1 d . . . . .
Fe3 Fe 0.35468(2) 0.18779(10) 0.78177(4) 0.01452(19) Uani 1 1 d . . . . .
Fe4 Fe 0.21490(2) 0.53048(9) 0.58312(4) 0.01328(19) Uani 1 1 d . . . . .
C63 C -0.0514(2) -0.8325(11) 0.9020(3) 0.054(2) Uani 1 1 d . U . . .
H63A H -0.0729 -0.8303 0.9212 0.081 Uiso 0.5 1 calc R U P A 1
H63B H -0.0606 -0.8812 0.8602 0.081 Uiso 0.5 1 calc R U P A 1
H63C H -0.0425 -0.7233 0.8982 0.081 Uiso 0.5 1 calc R U P A 1
H63D H -0.0767 -0.8758 0.8771 0.081 Uiso 0.5 1 calc R U P B 2
H63E H -0.0328 -0.8351 0.8770 0.081 Uiso 0.5 1 calc R U P B 2
H63F H -0.0549 -0.7221 0.9139 0.081 Uiso 0.5 1 calc R U P B 2
C64 C -0.0173(4) -0.9308(19) 0.9433(7) 0.043(3) Uani 0.5 1 d . U P C 1
H64A H -0.0271 -1.0369 0.9513 0.052 Uiso 0.5 1 calc R U P C 1
H64B H 0.0027 -0.9471 0.9208 0.052 Uiso 0.5 1 calc R U P C 1
C64' C -0.0354(3) -0.9331(17) 0.9611(7) 0.036(3) Uani 0.5 1 d . U P C 2
H64C H -0.0552 -0.9410 0.9844 0.043 Uiso 0.5 1 calc R U P C 2
H64D H -0.0292 -1.0422 0.9498 0.043 Uiso 0.5 1 calc R U P C 2

loop_
_atom_site_aniso_label
_atom_site_aniso_U_11
_atom_site_aniso_U_22
_atom_site_aniso_U_33
_atom_site_aniso_U_23
_atom_site_aniso_U_13
_atom_site_aniso_U_12
C1 0.012(2) 0.016(3) 0.014(3) -0.002(2) -0.0015(18) 0.0023(19)
C2 0.014(2) 0.018(3) 0.020(3) -0.002(2) 0.0069(19) 0.002(2)
C3 0.013(2) 0.024(3) 0.018(3) -0.002(3) 0.0061(18) -0.005(2)
C4 0.012(2) 0.019(3) 0.018(3) 0.000(2) -0.0023(18) -0.0076(19)
C5 0.0116(19) 0.023(3) 0.010(2) 0.005(2) 0.0007(17) 0.003(2)
C6 0.014(2) 0.029(4) 0.026(3) 0.007(3) -0.003(2) -0.007(2)
C7 0.023(3) 0.032(4) 0.018(3) 0.002(3) -0.006(2) -0.009(3)
C8 0.023(2) 0.032(4) 0.018(3) 0.011(3) -0.001(2) -0.004(2)
C9 0.019(2) 0.023(3) 0.031(3) 0.008(3) -0.002(2) 0.003(2)
C10 0.015(2) 0.027(3) 0.027(3) 0.006(3) 0.000(2) 0.008(2)
C11 0.037(3) 0.016(3) 0.023(3) -0.001(2) 0.016(2) 0.004(2)
C12 0.012(2) 0.016(3) 0.017(2) 0.005(2) 0.0048(18) -0.006(2)
C13 0.017(2) 0.022(3) 0.016(2) 0.003(2) 0.0088(19) -0.004(2)
C14 0.015(2) 0.017(3) 0.023(3) 0.009(2) 0.0029(19) 0.001(2)
C15 0.014(2) 0.015(3) 0.023(3) 0.000(2) 0.006(2) -0.001(2)
C16 0.017(2) 0.011(3) 0.016(2) -0.005(2) 0.0045(19) -0.0017(19)
C17 0.022(2) 0.011(3) 0.034(3) 0.002(3) 0.008(2) -0.004(2)
C18 0.019(2) 0.012(3) 0.015(3) -0.004(2) 0.0024(19) -0.006(2)
C19 0.011(2) 0.019(3) 0.023(3) -0.002(3) 0.0029(19) -0.005(2)
C20 0.020(2) 0.027(4) 0.027(3) -0.006(3) 0.014(2) -0.008(2)
C21 0.027(3) 0.028(3) 0.014(3) -0.001(3) 0.006(2) -0.013(2)
C22 0.0138(18) 0.026(3) 0.023(2) 0.0144(17) 0.0048(15) 0.0011(17)
C23 0.0223(19) 0.039(2) 0.024(2) -0.0002(17) 0.0119(14) -0.0083(15)
C24 0.033(3) 0.022(3) 0.067(4) 0.014(3) 0.033(3) 0.012(2)
C25 0.018(2) 0.072(4) 0.033(3) 0.027(3) 0.004(2) -0.001(2)
C26 0.017(2) 0.041(3) 0.0315(18) 0.0025(17) 0.0081(16) -0.0089(18)
C27 0.025(2) 0.028(3) 0.045(3) -0.003(2) 0.014(2) -0.005(2)
C28 0.0139(19) 0.049(3) 0.0265(18) 0.0130(18) 0.0048(15) -0.0049(14)
C29 0.028(3) 0.085(4) 0.059(3) 0.052(4) 0.012(3) -0.002(2)
C30 0.031(2) 0.067(4) 0.043(3) -0.003(3) 0.024(2) -0.013(2)
C31 0.048(4) 0.097(6) 0.042(3) -0.031(3) 0.027(3) -0.040(3)
C32 0.014(2) 0.015(3) 0.014(3) 0.003(2) 0.0061(19) 0.0001(19)
C33 0.017(2) 0.014(3) 0.015(2) -0.003(2) 0.0001(18) -0.001(2)
C34 0.015(2) 0.017(3) 0.013(2) -0.002(2) 0.0002(18) -0.0027(19)
C35 0.013(2) 0.026(3) 0.017(3) 0.007(2) 0.0037(18) -0.006(2)
C36 0.014(2) 0.020(3) 0.018(3) 0.003(2) 0.0035(19) 0.001(2)
C37 0.013(2) 0.030(4) 0.024(3) 0.002(3) -0.003(2) -0.009(2)
C38 0.013(2) 0.044(4) 0.027(3) 0.001(3) 0.002(2) 0.005(3)
C39 0.021(2) 0.025(4) 0.034(3) 0.007(3) -0.003(2) 0.009(2)
C40 0.026(3) 0.038(4) 0.015(3) 0.013(3) -0.006(2) -0.004(3)
C41 0.023(3) 0.033(4) 0.014(3) -0.002(3) -0.007(2) -0.002(2)
C42 0.048(3) 0.024(3) 0.023(3) -0.005(3) 0.017(2) -0.004(3)
C43 0.014(2) 0.013(3) 0.019(2) 0.000(2) 0.0052(18) -0.002(2)
C44 0.018(2) 0.015(3) 0.015(2) 0.000(2) 0.0082(18) -0.003(2)
C45 0.020(2) 0.020(3) 0.016(3) 0.008(2) 0.0015(19) -0.005(2)
C46 0.019(2) 0.013(3) 0.026(3) 0.003(2) 0.008(2) 0.000(2)
C47 0.016(2) 0.017(3) 0.019(3) 0.001(2) 0.0032(19) -0.005(2)
C48 0.015(2) 0.021(3) 0.025(3) 0.006(3) 0.007(2) -0.002(2)
C49 0.024(2) 0.018(3) 0.023(3) -0.004(3) 0.011(2) -0.006(2)
C50 0.020(2) 0.021(3) 0.022(3) 0.003(3) 0.004(2) -0.008(2)
C51 0.021(2) 0.022(3) 0.026(3) -0.005(3) 0.013(2) -0.010(2)
C52 0.023(2) 0.023(3) 0.022(3) 0.007(3) 0.007(2) -0.009(2)
C53 0.017(2) 0.030(3) 0.040(3) 0.017(3) 0.012(2) 0.003(2)
C54 0.018(2) 0.069(4) 0.032(3) 0.012(3) 0.0048(19) -0.012(2)
C55 0.040(4) 0.112(8) 0.085(6) 0.076(6) 0.038(4) 0.033(4)
C56 0.100(7) 0.083(6) 0.102(7) 0.048(6) 0.061(6) 0.048(5)
C57 0.058(4) 0.091(5) 0.054(4) 0.002(4) 0.044(3) 0.018(3)
C58 0.046(3) 0.080(5) 0.036(3) -0.004(4) 0.018(3) -0.014(3)
C59 0.019(2) 0.079(5) 0.044(3) 0.033(3) 0.011(2) 0.009(3)
C60 0.038(3) 0.102(6) 0.061(5) 0.043(5) 0.015(3) -0.001(4)
C61 0.020(3) 0.177(9) 0.066(5) 0.069(6) 0.017(3) 0.006(4)
C62 0.067(5) 0.133(9) 0.063(5) -0.013(6) 0.005(4) -0.058(6)
C65 0.158(10) 0.029(5) 0.037(4) 0.005(4) 0.012(5) 0.008(6)
C66 0.055(5) 0.028(5) 0.183(11) 0.021(6) -0.050(6) -0.011(4)
O1 0.0271(16) 0.017(2) 0.0154(17) -0.0014(17) 0.0074(14) -0.0017(15)
O2 0.0136(14) 0.015(2) 0.0148(16) -0.0002(15) 0.0065(12) 0.0005(13)
O3 0.0137(14) 0.021(2) 0.0218(18) 0.0066(16) 0.0066(12) -0.0012(14)
O4 0.0193(15) 0.018(2) 0.0180(18) 0.0008(17) 0.0020(13) 0.0002(15)
O5 0.0340(18) 0.016(2) 0.0142(18) 0.0000(16) 0.0109(14) -0.0016(16)
O6 0.0138(14) 0.017(2) 0.0174(17) 0.0002(16) 0.0046(13) 0.0022(14)
O7 0.0152(14) 0.022(2) 0.0226(18) 0.0068(17) 0.0061(13) 0.0006(15)
O8 0.0227(16) 0.017(2) 0.0209(19) 0.0005(17) 0.0033(14) -0.0013(15)
O9 0.024(2) 0.031(4) 0.042(3) 0.000 0.004(2) 0.000
O10 0.030(3) 0.025(4) 0.125(7) 0.000 -0.010(4) 0.000
P1 0.0116(5) 0.0144(7) 0.0148(6) 0.0020(6) 0.0039(4) 0.0006(5)
P2 0.0138(5) 0.0139(8) 0.0154(6) 0.0009(6) 0.0034(5) -0.0022(5)
Fe1 0.0132(3) 0.0149(5) 0.0117(4) 0.0011(4) 0.0013(3) -0.0018(3)
Fe2 0.0115(3) 0.0157(5) 0.0129(4) 0.0007(4) 0.0034(3) -0.0017(3)
Fe3 0.0132(3) 0.0160(5) 0.0131(4) 0.0012(4) 0.0020(3) -0.0018(3)
Fe4 0.0126(3) 0.0147(5) 0.0127(4) 0.0000(4) 0.0039(3) -0.0017(3)
C63 0.045(3) 0.050(5) 0.049(4) -0.005(4) -0.014(3) -0.004(3)
C64 0.041(7) 0.031(7) 0.049(8) -0.014(6) 0.000(6) 0.016(6)
C64' 0.022(6) 0.019(6) 0.061(8) -0.007(5) 0.003(5) -0.007(5)

loop_
_atom_type_symbol
_atom_type_description
_atom_type_scat_dispersion_real
_atom_type_scat_dispersion_imag
_atom_type_scat_source
C C 0.0181 0.0091 'International Tables Vol C Tables 4.2.6.8 and 6.1.1.4'
O O 0.0492 0.0322 'International Tables Vol C Tables 4.2.6.8 and 6.1.1.4'
P P 0.2955 0.4335 'International Tables Vol C Tables 4.2.6.8 and 6.1.1.4'
Fe Fe -1.1336 3.1974 'International Tables Vol C Tables 4.2.6.8 and 6.1.1.4'
Cl Cl 0.3639 0.7018 'International Tables Vol C Tables 4.2.6.8 and 6.1.1.4'
H H 0.0000 0.0000 'International Tables Vol C Tables 4.2.6.8 and 6.1.1.4'

loop_
_geom_angle_atom_site_label_1
_geom_angle_atom_site_label_2
_geom_angle_atom_site_label_3
_geom_angle
_geom_angle_site_symmetry_1
C2 C1 C5 107.5(5) .
C2 C1 P1 125.1(4) .
C5 C1 P1 127.3(4) .
C2 C1 Fe1 69.3(3) .
C5 C1 Fe1 69.9(3) .
P1 C1 Fe1 128.5(3) .
C1 C2 C3 107.9(5) .
C1 C2 Fe1 69.9(3) .
C3 C2 Fe1 69.0(3) .
C1 C2 H2 126.1 .
C3 C2 H2 126.1 .
Fe1 C2 H2 126.6 .
C4 C3 C2 108.4(5) .
C4 C3 Fe1 70.3(2) .
C2 C3 Fe1 69.7(3) .
C4 C3 H3 125.8 .
C2 C3 H3 125.8 .
Fe1 C3 H3 125.8 .
C3 C4 C5 107.4(5) .
C3 C4 Fe1 69.0(3) .
C5 C4 Fe1 69.8(3) .
C3 C4 H4 126.3 .
C5 C4 H4 126.3 .
Fe1 C4 H4 126.5 .
O1 C5 C1 122.6(5) .
O1 C5 C4 128.5(5) .
C1 C5 C4 108.8(5) .
O1 C5 Fe1 129.3(3) .
C1 C5 Fe1 69.5(3) .
C4 C5 Fe1 69.4(3) .
C7 C6 C10 108.9(5) .
C7 C6 Fe1 70.0(3) .
C10 C6 Fe1 69.6(3) .
C7 C6 H6 125.5 .
C10 C6 H6 125.5 .
Fe1 C6 H6 126.5 .
C6 C7 C8 107.2(6) .
C6 C7 Fe1 69.4(3) .
C8 C7 Fe1 69.5(3) .
C6 C7 H7 126.4 .
C8 C7 H7 126.4 .
Fe1 C7 H7 126.2 .
C9 C8 C7 108.3(5) .
C9 C8 Fe1 69.4(3) .
C7 C8 Fe1 69.4(3) .
C9 C8 H8 125.9 .
C7 C8 H8 125.9 .
Fe1 C8 H8 126.9 .
C8 C9 C10 108.1(6) .
C8 C9 Fe1 70.1(3) .
C10 C9 Fe1 69.4(3) .
C8 C9 H9 126.0 .
C10 C9 H9 126.0 .
Fe1 C9 H9 126.1 .
C6 C10 C9 107.5(5) .
C6 C10 Fe1 69.6(3) .
C9 C10 Fe1 69.5(3) .
C6 C10 H10 126.2 .
C9 C10 H10 126.2 .
Fe1 C10 H10 126.2 .
O1 C11 H11A 109.5 .
O1 C11 H11B 109.5 .
H11A C11 H11B 109.5 .
O1 C11 H11C 109.5 .
H11A C11 H11C 109.5 .
H11B C11 H11C 109.5 .
O2 C12 C13 121.4(5) .
O2 C12 C16 129.3(4) .
C13 C12 C16 109.1(4) .
O2 C12 Fe2 131.4(4) .
C13 C12 Fe2 69.5(3) .
C16 C12 Fe2 69.6(3) .
C14 C13 C12 107.1(5) .
C14 C13 Fe2 69.7(3) .
C12 C13 Fe2 70.0(3) .
C14 C13 H13 126.4 .
C12 C13 H13 126.4 .
Fe2 C13 H13 125.5 .
C13 C14 C15 108.8(5) .
C13 C14 Fe2 69.9(3) .
C15 C14 Fe2 69.6(3) .
C13 C14 H14 125.6 .
C15 C14 H14 125.6 .
Fe2 C14 H14 126.5 .
C14 C15 C16 107.9(5) .
C14 C15 Fe2 69.8(3) .
C16 C15 Fe2 69.9(3) .
C14 C15 H15 126.0 .
C16 C15 H15 126.0 .
Fe2 C15 H15 125.8 .
C12 C16 C15 107.0(4) .
C12 C16 Fe2 69.9(3) .
C15 C16 Fe2 69.3(3) .
C12 C16 H16 126.5 .
C15 C16 H16 126.5 .
Fe2 C16 H16 125.9 .
C21 C17 C18 108.1(5) .
C21 C17 Fe2 70.0(4) .
C18 C17 Fe2 69.3(3) .
C21 C17 H17 126.0 .
C18 C17 H17 126.0 .
Fe2 C17 H17 126.3 .
C19 C18 C17 107.7(5) .
C19 C18 Fe2 69.7(3) .
C17 C18 Fe2 69.9(3) .
C19 C18 H18 126.2 .
C17 C18 H18 126.2 .
Fe2 C18 H18 125.8 .
C20 C19 C18 107.9(5) .
C20 C19 Fe2 70.4(3) .
C18 C19 Fe2 69.6(3) .
C20 C19 H19 126.0 .
C18 C19 H19 126.0 .
Fe2 C19 H19 125.5 .
C21 C20 C19 108.2(5) .
C21 C20 Fe2 69.7(3) .
C19 C20 Fe2 69.2(3) .
C21 C20 H20 125.9 .
C19 C20 H20 125.9 .
Fe2 C20 H20 126.8 .
C17 C21 C20 108.1(5) .
C17 C21 Fe2 69.7(3) .
C20 C21 Fe2 70.1(3) .
C17 C21 H21 125.9 .
C20 C21 H21 125.9 .
Fe2 C21 H21 125.8 .
O3 C22 C23 109.1(4) .
O3 C22 C27 113.0(4) .
C23 C22 C27 104.8(4) .
O3 C22 H22 109.9 .
C23 C22 H22 109.9 .
C27 C22 H22 109.9 .
C31 C23 C22 114.3(4) .
C31 C23 C24 112.9(5) .
C22 C23 C24 107.2(4) .
C31 C23 C28 118.4(5) .
C22 C23 C28 100.4(4) .
C24 C23 C28 102.1(4) .
C23 C24 C25 102.4(4) .
C23 C24 H24A 111.3 .
C25 C24 H24A 111.3 .
C23 C24 H24B 111.3 .
C25 C24 H24B 111.3 .
H24A C24 H24B 109.2 .
C26 C25 C24 103.2(4) .
C26 C25 H25A 111.1 .
C24 C25 H25A 111.1 .
C26 C25 H25B 111.1 .
C24 C25 H25B 111.1 .
H25A C25 H25B 109.1 .
C25 C26 C28 104.8(5) .
C25 C26 C27 106.4(4) .
C28 C26 C27 102.3(4) .
C25 C26 H26 114.1 .
C28 C26 H26 114.1 .
C27 C26 H26 114.1 .
C22 C27 C26 102.1(4) .
C22 C27 H27A 111.4 .
C26 C27 H27A 111.4 .
C22 C27 H27B 111.4 .
C26 C27 H27B 111.4 .
H27A C27 H27B 109.2 .
C29 C28 C26 115.0(6) .
C29 C28 C30 107.5(5) .
C26 C28 C30 113.8(4) .
C29 C28 C23 114.5(4) .
C26 C28 C23 93.0(4) .
C30 C28 C23 112.7(5) .
C28 C29 H29A 109.5 .
C28 C29 H29B 109.5 .
H29A C29 H29B 109.5 .
C28 C29 H29C 109.5 .
H29A C29 H29C 109.5 .
H29B C29 H29C 109.5 .
C28 C30 H30A 109.5 .
C28 C30 H30B 109.5 .
H30A C30 H30B 109.5 .
C28 C30 H30C 109.5 .
H30A C30 H30C 109.5 .
H30B C30 H30C 109.5 .
C23 C31 H31A 109.5 .
C23 C31 H31B 109.5 .
H31A C31 H31B 109.5 .
C23 C31 H31C 109.5 .
H31A C31 H31C 109.5 .
H31B C31 H31C 109.5 .
C33 C32 C36 107.1(5) .
C33 C32 P2 127.3(4) .
C36 C32 P2 125.6(4) .
C33 C32 Fe3 70.4(3) .
C36 C32 Fe3 69.1(3) .
P2 C32 Fe3 128.2(3) .
O5 C33 C34 130.3(5) .
O5 C33 C32 121.5(5) .
C34 C33 C32 108.2(5) .
O5 C33 Fe3 129.4(3) .
C34 C33 Fe3 68.9(3) .
C32 C33 Fe3 68.9(3) .
C33 C34 C35 108.0(5) .
C33 C34 Fe3 70.7(3) .
C35 C34 Fe3 69.4(3) .
C33 C34 H34 126.0 .
C35 C34 H34 126.0 .
Fe3 C34 H34 125.5 .
C36 C35 C34 108.6(5) .
C36 C35 Fe3 69.8(3) .
C34 C35 Fe3 69.9(3) .
C36 C35 H35 125.7 .
C34 C35 H35 125.7 .
Fe3 C35 H35 126.2 .
C35 C36 C32 108.1(5) .
C35 C36 Fe3 69.7(3) .
C32 C36 Fe3 69.7(3) .
C35 C36 H36 126.0 .
C32 C36 H36 126.0 .
Fe3 C36 H36 126.3 .
C38 C37 C41 107.8(5) .
C38 C37 Fe3 69.5(3) .
C41 C37 Fe3 70.4(3) .
C38 C37 H37 126.1 .
C41 C37 H37 126.1 .
Fe3 C37 H37 125.6 .
C39 C38 C37 107.7(5) .
C39 C38 Fe3 69.5(3) .
C37 C38 Fe3 69.7(3) .
C39 C38 H38 126.1 .
C37 C38 H38 126.1 .
Fe3 C38 H38 126.2 .
C40 C39 C38 108.6(6) .
C40 C39 Fe3 70.1(3) .
C38 C39 Fe3 69.8(3) .
C40 C39 H39 125.7 .
C38 C39 H39 125.7 .
Fe3 C39 H39 126.0 .
C39 C40 C41 107.8(6) .
C39 C40 Fe3 69.3(3) .
C41 C40 Fe3 70.3(3) .
C39 C40 H40 126.1 .
C41 C40 H40 126.1 .
Fe3 C40 H40 125.8 .
C40 C41 C37 108.1(6) .
C40 C41 Fe3 69.3(3) .
C37 C41 Fe3 69.0(3) .
C40 C41 H41 126.0 .
C37 C41 H41 126.0 .
Fe3 C41 H41 127.3 .
O5 C42 H42A 109.5 .
O5 C42 H42B 109.5 .
H42A C42 H42B 109.5 .
O5 C42 H42C 109.5 .
H42A C42 H42C 109.5 .
H42B C42 H42C 109.5 .
C47 C43 O6 129.4(4) .
C47 C43 C44 110.2(4) .
O6 C43 C44 120.3(5) .
C47 C43 Fe4 69.8(3) .
O6 C43 Fe4 130.4(4) .
C44 C43 Fe4 69.5(3) .
C43 C44 C45 106.6(5) .
C43 C44 Fe4 69.8(3) .
C45 C44 Fe4 69.6(3) .
C43 C44 H44 126.7 .
C45 C44 H44 126.7 .
Fe4 C44 H44 125.4 .
C46 C45 C44 108.1(5) .
C46 C45 Fe4 69.3(3) .
C44 C45 Fe4 69.6(3) .
C46 C45 H45 126.0 .
C44 C45 H45 126.0 .
Fe4 C45 H45 126.7 .
C45 C46 C47 108.3(5) .
C45 C46 Fe4 70.0(3) .
C47 C46 Fe4 69.6(3) .
C45 C46 H46 125.8 .
C47 C46 H46 125.8 .
Fe4 C46 H46 126.1 .
C43 C47 C46 106.8(5) .
C43 C47 Fe4 70.3(3) .
C46 C47 Fe4 69.2(3) .
C43 C47 H47 126.6 .
C46 C47 H47 126.6 .
Fe4 C47 H47 125.4 .
C49 C48 C52 108.1(5) .
C49 C48 Fe4 69.8(3) .
C52 C48 Fe4 70.0(3) .
C49 C48 H48 126.0 .
C52 C48 H48 126.0 .
Fe4 C48 H48 125.8 .
C50 C49 C48 107.7(5) .
C50 C49 Fe4 69.6(3) .
C48 C49 Fe4 69.6(3) .
C50 C49 H49 126.1 .
C48 C49 H49 126.1 .
Fe4 C49 H49 126.2 .
C49 C50 C51 108.6(5) .
C49 C50 Fe4 69.9(3) .
C51 C50 Fe4 70.1(3) .
C49 C50 H50 125.7 .
C51 C50 H50 125.7 .
Fe4 C50 H50 125.8 .
C52 C51 C50 107.1(5) .
C52 C51 Fe4 69.6(3) .
C50 C51 Fe4 69.0(3) .
C52 C51 H51 126.5 .
C50 C51 H51 126.5 .
Fe4 C51 H51 126.4 .
C51 C52 C48 108.6(5) .
C51 C52 Fe4 70.1(3) .
C48 C52 Fe4 69.5(3) .
C51 C52 H52 125.7 .
C48 C52 H52 125.7 .
Fe4 C52 H52 126.3 .
O7 C53 C54 110.6(4) .
O7 C53 C58 109.8(5) .
C54 C53 C58 103.5(5) .
O7 C53 H53 110.9 .
C54 C53 H53 110.9 .
C58 C53 H53 110.9 .
C55 C54 C53 109.6(5) .
C55 C54 C62 116.0(6) .
C53 C54 C62 109.9(6) .
C55 C54 C59 103.7(6) .
C53 C54 C59 101.2(4) .
C62 C54 C59 115.3(6) .
C54 C55 C56 104.5(6) .
C54 C55 H55A 110.9 .
C56 C55 H55A 110.9 .
C54 C55 H55B 110.9 .
C56 C55 H55B 110.9 .
H55A C55 H55B 108.9 .
C55 C56 C57 104.9(6) .
C55 C56 H56A 110.8 .
C57 C56 H56A 110.8 .
C55 C56 H56B 110.8 .
C57 C56 H56B 110.8 .
H56A C56 H56B 108.9 .
C58 C57 C56 107.0(6) .
C58 C57 C59 101.0(5) .
C56 C57 C59 100.0(6) .
C58 C57 H57 115.6 .
C56 C57 H57 115.6 .
C59 C57 H57 115.6 .
C57 C58 C53 102.8(5) .
C57 C58 H58A 111.2 .
C53 C58 H58A 111.2 .
C57 C58 H58B 111.2 .
C53 C58 H58B 111.2 .
H58A C58 H58B 109.1 .
C60 C59 C61 106.9(6) .
C60 C59 C54 116.8(6) .
C61 C59 C54 114.5(5) .
C60 C59 C57 112.5(6) .
C61 C59 C57 114.2(7) .
C54 C59 C57 91.7(5) .
C59 C60 H60A 109.5 .
C59 C60 H60B 109.5 .
H60A C60 H60B 109.5 .
C59 C60 H60C 109.5 .
H60A C60 H60C 109.5 .
H60B C60 H60C 109.5 .
C59 C61 H61A 109.5 .
C59 C61 H61B 109.5 .
H61A C61 H61B 109.5 .
C59 C61 H61C 109.5 .
H61A C61 H61C 109.5 .
H61B C61 H61C 109.5 .
C54 C62 H62A 109.5 .
C54 C62 H62B 109.5 .
H62A C62 H62B 109.5 .
C54 C62 H62C 109.5 .
H62A C62 H62C 109.5 .
H62B C62 H62C 109.5 .
O10 C65 C66 125.7(8) .
O10 C65 H65A 105.9 .
C66 C65 H65A 105.9 .
O10 C65 H65B 105.9 .
C66 C65 H65B 105.9 .
H65A C65 H65B 106.2 .
C65 C66 H66A 109.5 .
C65 C66 H66B 109.5 .
H66A C66 H66B 109.5 .
C65 C66 H66C 109.5 .
H66A C66 H66C 109.5 .
H66B C66 H66C 109.5 .
C5 O1 C11 114.8(4) .
C12 O2 P1 125.4(3) .
C22 O3 P1 122.9(3) .
C33 O5 C42 114.6(4) .
C43 O6 P2 124.7(3) .
C53 O7 P2 124.2(3) .
C64 O9 C64 125.9(15) 2_557
C64' O9 C64' 127.2(13) 2_557
C65 O10 C65 128.9(10) 2_656
O4 P1 O3 117.4(2) .
O4 P1 O2 113.4(2) .
O3 P1 O2 100.21(18) .
O4 P1 C1 114.2(2) .
O3 P1 C1 103.5(2) .
O2 P1 C1 106.5(2) .
O8 P2 O7 117.1(2) .
O8 P2 O6 114.0(2) .
O7 P2 O6 99.89(18) .
O8 P2 C32 114.2(2) .
O7 P2 C32 103.8(2) .
O6 P2 C32 106.2(2) .
C3 Fe1 C10 156.1(3) .
C3 Fe1 C6 160.3(2) .
C10 Fe1 C6 40.8(3) .
C3 Fe1 C9 119.3(2) .
C10 Fe1 C9 41.1(2) .
C6 Fe1 C9 68.6(2) .
C3 Fe1 C2 41.3(2) .
C10 Fe1 C2 160.6(2) .
C6 Fe1 C2 125.9(2) .
C9 Fe1 C2 158.1(2) .
C3 Fe1 C7 122.5(2) .
C10 Fe1 C7 68.8(2) .
C6 Fe1 C7 40.6(2) .
C9 Fe1 C7 68.9(3) .
C2 Fe1 C7 110.2(2) .
C3 Fe1 C8 105.2(2) .
C10 Fe1 C8 68.6(2) .
C6 Fe1 C8 68.4(2) .
C9 Fe1 C8 40.5(2) .
C2 Fe1 C8 124.4(2) .
C7 Fe1 C8 41.1(2) .
C3 Fe1 C4 40.7(2) .
C10 Fe1 C4 120.2(2) .
C6 Fe1 C4 158.9(2) .
C9 Fe1 C4 102.5(2) .
C2 Fe1 C4 69.0(2) .
C7 Fe1 C4 155.8(2) .
C8 Fe1 C4 117.9(2) .
C3 Fe1 C1 69.2(2) .
C10 Fe1 C1 123.2(2) .
C6 Fe1 C1 111.2(2) .
C9 Fe1 C1 156.7(2) .
C2 Fe1 C1 40.9(2) .
C7 Fe1 C1 127.2(3) .
C8 Fe1 C1 162.7(2) .
C4 Fe1 C1 69.1(2) .
C3 Fe1 C5 68.45(19) .
C10 Fe1 C5 106.5(2) .
C6 Fe1 C5 125.5(2) .
C9 Fe1 C5 119.1(2) .
C2 Fe1 C5 68.4(2) .
C7 Fe1 C5 163.1(2) .
C8 Fe1 C5 154.0(2) .
C4 Fe1 C5 40.8(2) .
C1 Fe1 C5 40.7(2) .
C15 Fe2 C14 40.6(2) .
C15 Fe2 C19 117.5(2) .
C14 Fe2 C19 108.2(2) .
C15 Fe2 C18 151.0(2) .
C14 Fe2 C18 117.9(2) .
C19 Fe2 C18 40.7(2) .
C15 Fe2 C13 68.5(2) .
C14 Fe2 C13 40.4(2) .
C19 Fe2 C13 128.4(2) .
C18 Fe2 C13 108.0(2) .
C15 Fe2 C16 40.8(2) .
C14 Fe2 C16 68.3(2) .
C19 Fe2 C16 151.0(2) .
C18 Fe2 C16 167.1(2) .
C13 Fe2 C16 68.7(2) .
C15 Fe2 C17 166.8(2) .
C14 Fe2 C17 151.6(2) .
C19 Fe2 C17 68.2(2) .
C18 Fe2 C17 40.7(2) .
C13 Fe2 C17 118.3(2) .
C16 Fe2 C17 128.8(2) .
C15 Fe2 C12 67.9(2) .
C14 Fe2 C12 67.5(2) .
C19 Fe2 C12 166.9(2) .
C18 Fe2 C12 129.1(2) .
C13 Fe2 C12 40.44(19) .
C16 Fe2 C12 40.5(2) .
C17 Fe2 C12 109.2(2) .
C15 Fe2 C21 128.7(2) .
C14 Fe2 C21 166.8(2) .
C19 Fe2 C21 68.1(2) .
C18 Fe2 C21 68.2(2) .
C13 Fe2 C21 151.7(2) .
C16 Fe2 C21 108.4(2) .
C17 Fe2 C21 40.3(2) .
C12 Fe2 C21 118.9(2) .
C15 Fe2 C20 108.3(2) .
C14 Fe2 C20 128.9(2) .
C19 Fe2 C20 40.4(2) .
C18 Fe2 C20 68.0(2) .
C13 Fe2 C20 166.6(2) .
C16 Fe2 C20 118.1(2) .
C17 Fe2 C20 67.7(2) .
C12 Fe2 C20 151.8(2) .
C21 Fe2 C20 40.2(2) .
C35 Fe3 C36 40.5(2) .
C35 Fe3 C39 120.8(2) .
C36 Fe3 C39 158.9(2) .
C35 Fe3 C38 157.6(3) .
C36 Fe3 C38 160.1(3) .
C39 Fe3 C38 40.7(2) .
C35 Fe3 C34 40.8(2) .
C36 Fe3 C34 68.6(2) .
C39 Fe3 C34 103.0(2) .
C38 Fe3 C34 121.3(2) .
C35 Fe3 C37 158.9(2) .
C36 Fe3 C37 125.4(2) .
C39 Fe3 C37 68.4(3) .
C38 Fe3 C37 40.8(3) .
C34 Fe3 C37 160.2(2) .
C35 Fe3 C32 68.8(2) .
C36 Fe3 C32 41.2(2) .
C39 Fe3 C32 155.5(2) .
C38 Fe3 C32 122.7(2) .
C34 Fe3 C32 68.8(2) .
C37 Fe3 C32 111.3(2) .
C35 Fe3 C40 105.3(2) .
C36 Fe3 C40 124.7(2) .
C39 Fe3 C40 40.6(3) .
C38 Fe3 C40 68.5(2) .
C34 Fe3 C40 117.3(2) .
C37 Fe3 C40 68.5(2) .
C32 Fe3 C40 163.7(2) .
C35 Fe3 C41 121.8(2) .
C36 Fe3 C41 110.9(2) .
C39 Fe3 C41 68.0(3) .
C38 Fe3 C41 68.3(2) .
C34 Fe3 C41 154.3(2) .
C37 Fe3 C41 40.7(2) .
C32 Fe3 C41 128.9(3) .
C40 Fe3 C41 40.4(3) .
C35 Fe3 C33 68.07(19) .
C36 Fe3 C33 68.4(2) .
C39 Fe3 C33 118.3(2) .
C38 Fe3 C33 107.0(2) .
C34 Fe3 C33 40.4(2) .
C37 Fe3 C33 126.7(2) .
C32 Fe3 C33 40.8(2) .
C40 Fe3 C33 152.7(3) .
C41 Fe3 C33 165.1(2) .
C50 Fe4 C48 68.0(2) .
C50 Fe4 C49 40.4(2) .
C48 Fe4 C49 40.6(2) .
C50 Fe4 C46 118.3(2) .
C48 Fe4 C46 167.1(2) .
C49 Fe4 C46 151.3(2) .
C50 Fe4 C52 68.0(2) .
C48 Fe4 C52 40.5(2) .
C49 Fe4 C52 68.1(2) .
C46 Fe4 C52 129.1(3) .
C50 Fe4 C47 152.5(2) .
C48 Fe4 C47 128.4(2) .
C49 Fe4 C47 166.0(2) .
C46 Fe4 C47 41.1(2) .
C52 Fe4 C47 108.8(2) .
C50 Fe4 C44 127.2(2) .
C48 Fe4 C44 117.6(2) .
C49 Fe4 C44 107.0(2) .
C46 Fe4 C44 68.7(2) .
C52 Fe4 C44 151.9(2) .
C47 Fe4 C44 68.9(2) .
C50 Fe4 C45 107.6(2) .
C48 Fe4 C45 151.1(2) .
C49 Fe4 C45 117.3(2) .
C46 Fe4 C45 40.7(2) .
C52 Fe4 C45 166.6(2) .
C47 Fe4 C45 68.9(2) .
C44 Fe4 C45 40.8(2) .
C50 Fe4 C51 40.8(2) .
C48 Fe4 C51 68.2(2) .
C49 Fe4 C51 68.5(2) .
C46 Fe4 C51 108.5(2) .
C52 Fe4 C51 40.3(2) .
C47 Fe4 C51 118.7(2) .
C44 Fe4 C51 165.9(2) .
C45 Fe4 C51 128.2(2) .
C50 Fe4 C43 165.9(2) .
C48 Fe4 C43 109.1(2) .
C49 Fe4 C43 128.5(2) .
C46 Fe4 C43 67.6(2) .
C52 Fe4 C43 119.6(2) .
C47 Fe4 C43 39.9(2) .
C44 Fe4 C43 40.66(19) .
C45 Fe4 C43 67.8(2) .
C51 Fe4 C43 152.4(2) .
C64 C63 H63A 109.5 .
C64 C63 H63B 109.5 .
H63A C63 H63B 109.5 .
C64 C63 H63C 109.5 .
H63A C63 H63C 109.5 .
H63B C63 H63C 109.5 .
C64' C63 H63D 109.5 .
C64' C63 H63E 109.5 .
H63D C63 H63E 109.5 .
C64' C63 H63F 109.5 .
H63D C63 H63F 109.5 .
H63E C63 H63F 109.5 .
O9 C64 C63 111.5(10) .
O9 C64 H64A 109.3 .
C63 C64 H64A 109.3 .
O9 C64 H64B 109.3 .
C63 C64 H64B 109.3 .
H64A C64 H64B 108.0 .
O9 C64' C63 107.9(9) .
O9 C64' H64C 110.1 .
C63 C64' H64C 110.1 .
O9 C64' H64D 110.1 .
C63 C64' H64D 110.1 .
H64C C64' H64D 108.4 .

loop_
_geom_bond_atom_site_label_1
_geom_bond_atom_site_label_2
_geom_bond_distance
_geom_bond_site_symmetry_2
C1 C2 1.429(7) .
C1 C5 1.426(8) .
C1 P1 1.754(6) .
C1 Fe1 2.050(5) .
C2 C3 1.437(8) .
C2 Fe1 2.041(5) .
C2 H2 0.9300 .
C3 C4 1.421(8) .
C3 Fe1 2.032(4) .
C3 H3 0.9300 .
C4 C5 1.431(7) .
C4 Fe1 2.050(4) .
C4 H4 0.9300 .
C5 O1 1.358(6) .
C5 Fe1 2.055(5) .
C6 C7 1.415(8) .
C6 C10 1.420(9) .
C6 Fe1 2.037(5) .
C6 H6 0.9300 .
C7 C8 1.436(9) .
C7 Fe1 2.044(5) .
C7 H7 0.9300 .
C8 C9 1.412(9) .
C8 Fe1 2.047(5) .
C8 H8 0.9300 .
C9 C10 1.429(8) .
C9 Fe1 2.038(6) .
C9 H9 0.9300 .
C10 Fe1 2.036(5) .
C10 H10 0.9300 .
C11 O1 1.430(7) .
C11 H11A 0.9600 .
C11 H11B 0.9600 .
C11 H11C 0.9600 .
C12 O2 1.382(6) .
C12 C13 1.418(7) .
C12 C16 1.420(7) .
C12 Fe2 2.055(4) .
C13 C14 1.414(8) .
C13 Fe2 2.048(5) .
C13 H13 0.9300 .
C14 C15 1.417(8) .
C14 Fe2 2.045(6) .
C14 H14 0.9300 .
C15 C16 1.426(7) .
C15 Fe2 2.041(6) .
C15 H15 0.9300 .
C16 Fe2 2.050(5) .
C16 H16 0.9300 .
C17 C21 1.415(8) .
C17 C18 1.425(8) .
C17 Fe2 2.052(6) .
C17 H17 0.9300 .
C18 C19 1.422(7) .
C18 Fe2 2.045(5) .
C18 H18 0.9300 .
C19 C20 1.419(8) .
C19 Fe2 2.046(5) .
C19 H19 0.9300 .
C20 C21 1.415(8) .
C20 Fe2 2.063(5) .
C20 H20 0.9300 .
C21 Fe2 2.056(6) .
C21 H21 0.9300 .
C22 O3 1.456(6) .
C22 C23 1.514(7) .
C22 C27 1.543(7) .
C22 H22 0.9800 .
C23 C31 1.507(7) .
C23 C24 1.567(8) .
C23 C28 1.572(7) .
C24 C25 1.574(8) .
C24 H24A 0.9700 .
C24 H24B 0.9700 .
C25 C26 1.508(8) .
C25 H25A 0.9700 .
C25 H25B 0.9700 .
C26 C28 1.537(7) .
C26 C27 1.546(7) .
C26 H26 0.9800 .
C27 H27A 0.9700 .
C27 H27B 0.9700 .
C28 C29 1.531(9) .
C28 C30 1.539(8) .
C29 H29A 0.9600 .
C29 H29B 0.9600 .
C29 H29C 0.9600 .
C30 H30A 0.9600 .
C30 H30B 0.9600 .
C30 H30C 0.9600 .
C31 H31A 0.9600 .
C31 H31B 0.9600 .
C31 H31C 0.9600 .
C32 C33 1.428(8) .
C32 C36 1.433(7) .
C32 P2 1.767(6) .
C32 Fe3 2.039(5) .
C33 O5 1.358(6) .
C33 C34 1.413(8) .
C33 Fe3 2.059(5) .
C34 C35 1.415(8) .
C34 Fe3 2.035(5) .
C34 H34 0.9300 .
C35 C36 1.405(8) .
C35 Fe3 2.029(4) .
C35 H35 0.9300 .
C36 Fe3 2.031(5) .
C36 H36 0.9300 .
C37 C38 1.420(9) .
C37 C41 1.421(8) .
C37 Fe3 2.037(5) .
C37 H37 0.9300 .
C38 C39 1.413(9) .
C38 Fe3 2.035(5) .
C38 H38 0.9300 .
C39 C40 1.413(9) .
C39 Fe3 2.032(6) .
C39 H39 0.9300 .
C40 C41 1.414(9) .
C40 Fe3 2.042(5) .
C40 H40 0.9300 .
C41 Fe3 2.055(5) .
C41 H41 0.9300 .
C42 O5 1.434(7) .
C42 H42A 0.9600 .
C42 H42B 0.9600 .
C42 H42C 0.9600 .
C43 C47 1.400(8) .
C43 O6 1.402(6) .
C43 C44 1.426(7) .
C43 Fe4 2.054(5) .
C44 C45 1.429(8) .
C44 Fe4 2.050(5) .
C44 H44 0.9300 .
C45 C46 1.423(8) .
C45 Fe4 2.051(6) .
C45 H45 0.9300 .
C46 C47 1.437(7) .
C46 Fe4 2.042(6) .
C46 H46 0.9300 .
C47 Fe4 2.047(5) .
C47 H47 0.9300 .
C48 C49 1.415(8) .
C48 C52 1.415(8) .
C48 Fe4 2.039(6) .
C48 H48 0.9300 .
C49 C50 1.410(8) .
C49 Fe4 2.042(6) .
C49 H49 0.9300 .
C50 C51 1.427(8) .
C50 Fe4 2.037(5) .
C50 H50 0.9300 .
C51 C52 1.412(8) .
C51 Fe4 2.052(5) .
C51 H51 0.9300 .
C52 Fe4 2.046(6) .
C52 H52 0.9300 .
C53 O7 1.459(6) .
C53 C54 1.519(6) .
C53 C58 1.554(9) .
C53 H53 0.9800 .
C54 C55 1.472(10) .
C54 C62 1.535(11) .
C54 C59 1.544(8) .
C55 C56 1.485(13) .
C55 H55A 0.9700 .
C55 H55B 0.9700 .
C56 C57 1.536(10) .
C56 H56A 0.9700 .
C56 H56B 0.9700 .
C57 C58 1.534(8) .
C57 C59 1.587(11) .
C57 H57 0.9800 .
C58 H58A 0.9700 .
C58 H58B 0.9700 .
C59 C60 1.515(10) .
C59 C61 1.532(6) .
C60 H60A 0.9600 .
C60 H60B 0.9600 .
C60 H60C 0.9600 .
C61 H61A 0.9600 .
C61 H61B 0.9600 .
C61 H61C 0.9600 .
C62 H62A 0.9600 .
C62 H62B 0.9600 .
C62 H62C 0.9600 .
C65 O10 1.314(9) .
C65 C66 1.357(11) .
C65 H65A 0.9700 .
C65 H65B 0.9700 .
C66 H66A 0.9600 .
C66 H66B 0.9600 .
C66 H66C 0.9600 .
O2 P1 1.610(3) .
O3 P1 1.571(3) .
O4 P1 1.469(4) .
O6 P2 1.614(3) .
O7 P2 1.561(3) .
O8 P2 1.465(4) .
O9 C64 1.355(14) 2_557
O9 C64 1.355(14) .
O9 C64' 1.427(12) 2_557
O9 C64' 1.427(12) .
O10 C65 1.314(9) 2_656
C63 C64' 1.494(16) .
C63 C64 1.501(14) .
C63 H63A 0.9600 .
C63 H63B 0.9600 .
C63 H63C 0.9600 .
C63 H63D 0.9600 .
C63 H63E 0.9600 .
C63 H63F 0.9600 .
C64 H64A 0.9700 .
C64 H64B 0.9700 .
C64' H64C 0.9700 .
C64' H64D 0.9700 .

loop_
_geom_torsion_atom_site_label_1
_geom_torsion_atom_site_label_2
_geom_torsion_atom_site_label_3
_geom_torsion_atom_site_label_4
_geom_torsion
_geom_torsion_site_symmetry_1
_geom_torsion_site_symmetry_4
C5 C1 C2 C3 -0.9(5) . .
P1 C1 C2 C3 -178.1(3) . .
Fe1 C1 C2 C3 58.7(3) . .
C5 C1 C2 Fe1 -59.6(3) . .
P1 C1 C2 Fe1 123.1(4) . .
C1 C2 C3 C4 0.6(5) . .
Fe1 C2 C3 C4 59.9(3) . .
C1 C2 C3 Fe1 -59.3(3) . .
C2 C3 C4 C5 0.0(5) . .
Fe1 C3 C4 C5 59.4(3) . .
C2 C3 C4 Fe1 -59.5(3) . .
C2 C1 C5 O1 -176.4(4) . .
P1 C1 C5 O1 0.7(7) . .
Fe1 C1 C5 O1 124.3(4) . .
C2 C1 C5 C4 0.9(5) . .
P1 C1 C5 C4 178.1(3) . .
Fe1 C1 C5 C4 -58.4(3) . .
C2 C1 C5 Fe1 59.3(3) . .
P1 C1 C5 Fe1 -123.6(4) . .
C3 C4 C5 O1 176.6(4) . .
Fe1 C4 C5 O1 -124.5(5) . .
C3 C4 C5 C1 -0.5(5) . .
Fe1 C4 C5 C1 58.4(3) . .
C3 C4 C5 Fe1 -58.9(3) . .
C10 C6 C7 C8 -0.7(6) . .
Fe1 C6 C7 C8 -59.5(4) . .
C10 C6 C7 Fe1 58.9(3) . .
C6 C7 C8 C9 0.8(6) . .
Fe1 C7 C8 C9 -58.7(4) . .
C6 C7 C8 Fe1 59.5(3) . .
C7 C8 C9 C10 -0.6(6) . .
Fe1 C8 C9 C10 -59.2(3) . .
C7 C8 C9 Fe1 58.6(4) . .
C7 C6 C10 C9 0.3(6) . .
Fe1 C6 C10 C9 59.4(3) . .
C7 C6 C10 Fe1 -59.1(4) . .
C8 C9 C10 C6 0.2(6) . .
Fe1 C9 C10 C6 -59.5(3) . .
C8 C9 C10 Fe1 59.7(4) . .
O2 C12 C13 C14 173.1(5) . .
C16 C12 C13 C14 -1.6(6) . .
Fe2 C12 C13 C14 -60.1(4) . .
O2 C12 C13 Fe2 -126.8(5) . .
C16 C12 C13 Fe2 58.5(4) . .
C12 C13 C14 C15 1.4(6) . .
Fe2 C13 C14 C15 -58.9(4) . .
C12 C13 C14 Fe2 60.3(4) . .
C13 C14 C15 C16 -0.7(7) . .
Fe2 C14 C15 C16 -59.8(4) . .
C13 C14 C15 Fe2 59.1(4) . .
O2 C12 C16 C15 -173.1(5) . .
C13 C12 C16 C15 1.2(6) . .
Fe2 C12 C16 C15 59.6(4) . .
O2 C12 C16 Fe2 127.4(6) . .
C13 C12 C16 Fe2 -58.4(4) . .
C14 C15 C16 C12 -0.3(6) . .
Fe2 C15 C16 C12 -60.0(4) . .
C14 C15 C16 Fe2 59.7(4) . .
C21 C17 C18 C19 0.3(6) . .
Fe2 C17 C18 C19 59.7(4) . .
C21 C17 C18 Fe2 -59.5(4) . .
C17 C18 C19 C20 0.4(6) . .
Fe2 C18 C19 C20 60.3(4) . .
C17 C18 C19 Fe2 -59.9(4) . .
C18 C19 C20 C21 -0.8(6) . .
Fe2 C19 C20 C21 58.9(4) . .
C18 C19 C20 Fe2 -59.7(4) . .
C18 C17 C21 C20 -0.8(7) . .
Fe2 C17 C21 C20 -59.9(4) . .
C18 C17 C21 Fe2 59.1(4) . .
C19 C20 C21 C17 1.0(7) . .
Fe2 C20 C21 C17 59.6(4) . .
C19 C20 C21 Fe2 -58.6(4) . .
O3 C22 C23 C31 -73.4(6) . .
C27 C22 C23 C31 165.4(5) . .
O3 C22 C23 C24 52.5(5) . .
C27 C22 C23 C24 -68.7(5) . .
O3 C22 C23 C28 158.8(4) . .
C27 C22 C23 C28 37.5(5) . .
C31 C23 C24 C25 -162.7(4) . .
C22 C23 C24 C25 70.6(5) . .
C28 C23 C24 C25 -34.4(5) . .
C23 C24 C25 C26 0.1(5) . .
C24 C25 C26 C28 35.6(5) . .
C24 C25 C26 C27 -72.3(5) . .
O3 C22 C27 C26 -121.2(4) . .
C23 C22 C27 C26 -2.5(5) . .
C25 C26 C27 C22 75.1(5) . .
C28 C26 C27 C22 -34.5(5) . .
C25 C26 C28 C29 -174.1(4) . .
C27 C26 C28 C29 -63.2(5) . .
C25 C26 C28 C30 61.3(6) . .
C27 C26 C28 C30 172.2(5) . .
C25 C26 C28 C23 -55.2(4) . .
C27 C26 C28 C23 55.7(5) . .
C31 C23 C28 C29 -62.5(8) . .
C22 C23 C28 C29 62.6(6) . .
C24 C23 C28 C29 172.8(6) . .
C31 C23 C28 C26 178.3(5) . .
C22 C23 C28 C26 -56.6(4) . .
C24 C23 C28 C26 53.6(5) . .
C31 C23 C28 C30 60.8(7) . .
C22 C23 C28 C30 -174.1(4) . .
C24 C23 C28 C30 -63.9(5) . .
C36 C32 C33 O5 176.2(4) . .
P2 C32 C33 O5 -0.6(7) . .
Fe3 C32 C33 O5 -124.2(4) . .
C36 C32 C33 C34 -1.8(5) . .
P2 C32 C33 C34 -178.6(3) . .
Fe3 C32 C33 C34 57.8(3) . .
C36 C32 C33 Fe3 -59.6(3) . .
P2 C32 C33 Fe3 123.6(4) . .
O5 C33 C34 C35 -176.0(4) . .
C32 C33 C34 C35 1.9(5) . .
Fe3 C33 C34 C35 59.6(3) . .
O5 C33 C34 Fe3 124.4(5) . .
C32 C33 C34 Fe3 -57.7(3) . .
C33 C34 C35 C36 -1.2(5) . .
Fe3 C34 C35 C36 59.3(3) . .
C33 C34 C35 Fe3 -60.4(3) . .
C34 C35 C36 C32 0.0(5) . .
Fe3 C35 C36 C32 59.3(3) . .
C34 C35 C36 Fe3 -59.3(3) . .
C33 C32 C36 C35 1.1(5) . .
P2 C32 C36 C35 178.0(4) . .
Fe3 C32 C36 C35 -59.3(3) . .
C33 C32 C36 Fe3 60.4(3) . .
P2 C32 C36 Fe3 -122.7(4) . .
C41 C37 C38 C39 0.9(6) . .
Fe3 C37 C38 C39 -59.4(3) . .
C41 C37 C38 Fe3 60.2(3) . .
C37 C38 C39 C40 -0.1(6) . .
Fe3 C38 C39 C40 -59.6(4) . .
C37 C38 C39 Fe3 59.4(4) . .
C38 C39 C40 C41 -0.7(6) . .
Fe3 C39 C40 C41 -60.0(4) . .
C38 C39 C40 Fe3 59.4(4) . .
C39 C40 C41 C37 1.2(6) . .
Fe3 C40 C41 C37 -58.2(4) . .
C39 C40 C41 Fe3 59.4(4) . .
C38 C37 C41 C40 -1.3(6) . .
Fe3 C37 C41 C40 58.4(4) . .
C38 C37 C41 Fe3 -59.7(3) . .
C47 C43 C44 C45 2.3(6) . .
O6 C43 C44 C45 -174.1(5) . .
Fe4 C43 C44 C45 60.3(4) . .
C47 C43 C44 Fe4 -58.0(4) . .
O6 C43 C44 Fe4 125.6(5) . .
C43 C44 C45 C46 -1.6(6) . .
Fe4 C44 C45 C46 58.8(4) . .
C43 C44 C45 Fe4 -60.4(4) . .
C44 C45 C46 C47 0.3(6) . .
Fe4 C45 C46 C47 59.3(4) . .
C44 C45 C46 Fe4 -59.0(4) . .
O6 C43 C47 C46 173.9(5) . .
C44 C43 C47 C46 -2.1(6) . .
Fe4 C43 C47 C46 -59.9(4) . .
O6 C43 C47 Fe4 -126.2(6) . .
C44 C43 C47 Fe4 57.8(4) . .
C45 C46 C47 C43 1.1(6) . .
Fe4 C46 C47 C43 60.6(4) . .
C45 C46 C47 Fe4 -59.5(4) . .
C52 C48 C49 C50 0.4(6) . .
Fe4 C48 C49 C50 -59.4(4) . .
C52 C48 C49 Fe4 59.8(4) . .
C48 C49 C50 C51 -0.3(6) . .
Fe4 C49 C50 C51 -59.7(4) . .
C48 C49 C50 Fe4 59.4(4) . .
C49 C50 C51 C52 0.1(6) . .
Fe4 C50 C51 C52 -59.5(4) . .
C49 C50 C51 Fe4 59.6(4) . .
C50 C51 C52 C48 0.1(6) . .
Fe4 C51 C52 C48 -59.0(4) . .
C50 C51 C52 Fe4 59.1(4) . .
C49 C48 C52 C51 -0.3(7) . .
Fe4 C48 C52 C51 59.3(4) . .
C49 C48 C52 Fe4 -59.7(4) . .
O7 C53 C54 C55 48.0(7) . .
C58 C53 C54 C55 -69.5(7) . .
O7 C53 C54 C62 -80.6(7) . .
C58 C53 C54 C62 161.9(6) . .
O7 C53 C54 C59 157.1(5) . .
C58 C53 C54 C59 39.6(6) . .
C53 C54 C55 C56 70.9(7) . .
C62 C54 C55 C56 -163.9(7) . .
C59 C54 C55 C56 -36.4(7) . .
C54 C55 C56 C57 0.0(8) . .
C55 C56 C57 C58 -70.1(9) . .
C55 C56 C57 C59 34.8(7) . .
C56 C57 C58 C53 69.4(8) . .
C59 C57 C58 C53 -34.8(6) . .
O7 C53 C58 C57 -120.2(5) . .
C54 C53 C58 C57 -2.1(7) . .
C55 C54 C59 C60 171.4(7) . .
C53 C54 C59 C60 57.9(8) . .
C62 C54 C59 C60 -60.6(8) . .
C55 C54 C59 C61 -62.6(9) . .
C53 C54 C59 C61 -176.1(7) . .
C62 C54 C59 C61 65.4(9) . .
C55 C54 C59 C57 55.1(6) . .
C53 C54 C59 C57 -58.4(5) . .
C62 C54 C59 C57 -176.9(6) . .
C58 C57 C59 C60 -63.1(7) . .
C56 C57 C59 C60 -172.9(6) . .
C58 C57 C59 C61 174.8(5) . .
C56 C57 C59 C61 65.0(7) . .
C58 C57 C59 C54 56.9(5) . .
C56 C57 C59 C54 -52.8(5) . .
C1 C5 O1 C11 -169.2(4) . .
C4 C5 O1 C11 14.0(7) . .
Fe1 C5 O1 C11 -80.0(6) . .
C13 C12 O2 P1 174.7(4) . .
C16 C12 O2 P1 -11.7(8) . .
Fe2 C12 O2 P1 85.2(6) . .
C23 C22 O3 P1 152.0(3) . .
C27 C22 O3 P1 -91.9(4) . .
C34 C33 O5 C42 -15.4(7) . .
C32 C33 O5 C42 167.0(5) . .
Fe3 C33 O5 C42 79.6(6) . .
C47 C43 O6 P2 9.7(8) . .
C44 C43 O6 P2 -174.7(4) . .
Fe4 C43 O6 P2 -86.7(5) . .
C54 C53 O7 P2 139.7(4) . .
C58 C53 O7 P2 -106.8(5) . .
C66 C65 O10 C65 -177.1(13) . 2_656
C22 O3 P1 O4 64.1(4) . .
C22 O3 P1 O2 -59.2(4) . .
C22 O3 P1 C1 -169.1(4) . .
C12 O2 P1 O4 38.7(5) . .
C12 O2 P1 O3 164.7(4) . .
C12 O2 P1 C1 -87.8(5) . .
C2 C1 P1 O4 -7.4(5) . .
C5 C1 P1 O4 175.9(4) . .
Fe1 C1 P1 O4 82.9(4) . .
C2 C1 P1 O3 -136.2(4) . .
C5 C1 P1 O3 47.1(5) . .
Fe1 C1 P1 O3 -45.9(4) . .
C2 C1 P1 O2 118.7(4) . .
C5 C1 P1 O2 -58.0(5) . .
Fe1 C1 P1 O2 -151.0(3) . .
C53 O7 P2 O8 -78.7(5) . .
C53 O7 P2 O6 44.9(5) . .
C53 O7 P2 C32 154.4(4) . .
C43 O6 P2 O8 -37.3(5) . .
C43 O6 P2 O7 -163.1(4) . .
C43 O6 P2 C32 89.3(5) . .
C33 C32 P2 O8 -174.4(4) . .
C36 C32 P2 O8 9.4(5) . .
Fe3 C32 P2 O8 -80.8(4) . .
C33 C32 P2 O7 -45.7(5) . .
C36 C32 P2 O7 138.1(4) . .
Fe3 C32 P2 O7 47.8(4) . .
C33 C32 P2 O6 59.1(5) . .
C36 C32 P2 O6 -117.1(4) . .
Fe3 C32 P2 O6 152.6(3) . .
C64 O9 C64 C63 148.2(14) 2_557 .
C64' O9 C64 C63 -173.4(12) 2_557 .
C64' O9 C64 C63 66.3(13) . .
C64' C63 C64 O9 -68.7(15) . .
C64 O9 C64' C63 178.0(12) 2_557 .
C64 O9 C64' C63 -63.9(16) . .
C64' O9 C64' C63 -143.9(11) 2_557 .
C64 C63 C64' O9 59.8(13) . .
